data_7036871
loop_
_publ_author_name
'Roy, Sudipta'
'Mondal, Kartik Chandra'
'Mondal, Totan'
'Koley, Debasis'
'Dittrich, Birger'
'Roesky, Herbert W.'

_publ_section_title
;
 Monomeric siliconthiodichloride trapped by a Lewis base.
;
_journal_issue 46
_journal_name_full 'Dalton transactions (Cambridge, England : 2003)'
_journal_page_first 19942
_journal_page_last 19947
_journal_paper_doi 10.1039/c5dt03742e
_journal_volume 44
_journal_year 2015
_chemical_compound_source synthesis
_chemical_formula_moiety 'C20 H31 Cl2 N S Si'
_chemical_formula_sum 'C20 H31 Cl2 N S Si'
_chemical_formula_weight 416.51
_chemical_name_common 'siliconthiodichloride stabilized by cyclicalkylaminocarbene'
_chemical_properties_physical 'Air-sensitive, Moisture-sensitive, Oxygen-sensitive'
_space_group_crystal_system orthorhombic
_space_group_IT_number 61
_space_group_name_Hall '-P 2ac 2ab'
_space_group_name_H-M_alt 'P b c a'
_symmetry_space_group_name_Hall '-P 2ac 2ab'
_symmetry_space_group_name_H-M 'P b c a'
_atom_sites_solution_hydrogens geom
_audit_creation_method SHELXL-2014/6
_audit_update_record
;
2015-07-03 deposited with the CCDC.
2015-10-13 downloaded from the CCDC.
;
_cell_angle_alpha 90
_cell_angle_beta 90
_cell_angle_gamma 90
_cell_formula_units_Z 8
_cell_length_a 16.115(5)
_cell_length_b 16.040(7)
_cell_length_c 17.0193(17)
_cell_measurement_temperature 80(2)
_cell_volume 4399(2)
_computing_structure_refinement 'SHELXL-2014/6 (Sheldrick, 2014)'
_diffrn_ambient_temperature 80(2)
_diffrn_measured_fraction_theta_full 0.982
_diffrn_measured_fraction_theta_max 0.981
_diffrn_measurement_device_type 'Microdiffractometer at PetraIII'
_diffrn_measurement_method '\f scans'
_diffrn_radiation_type synchrotron
_diffrn_radiation_wavelength 0.4765
_diffrn_reflns_av_R_equivalents 0.1130
_diffrn_reflns_av_unetI/netI 0.0397
_diffrn_reflns_laue_measured_fraction_full 0.982
_diffrn_reflns_laue_measured_fraction_max 0.981
_diffrn_reflns_limit_h_max 20
_diffrn_reflns_limit_h_min -20
_diffrn_reflns_limit_k_max 20
_diffrn_reflns_limit_k_min -20
_diffrn_reflns_limit_l_max 20
_diffrn_reflns_limit_l_min -20
_diffrn_reflns_number 60455
_diffrn_reflns_point_group_measured_fraction_full 0.982
_diffrn_reflns_point_group_measured_fraction_max 0.981
_diffrn_reflns_theta_full 16.613
_diffrn_reflns_theta_max 17.325
_diffrn_reflns_theta_min 1.444
_diffrn_source 'monochromated X-rays beamline PX11A@PetraIII'
_exptl_absorpt_coefficient_mu 0.152
_exptl_absorpt_correction_T_max 0.7954
_exptl_absorpt_correction_T_min 0.7641
_exptl_absorpt_correction_type empirical
_exptl_absorpt_process_details
;
SADABS version 2015/1, multi-scan. (G. M. Sheldrick, 2015)
;
_exptl_crystal_colour 'dark orange'
_exptl_crystal_density_diffrn 1.258
_exptl_crystal_description block
_exptl_crystal_F_000 1776
_exptl_crystal_size_max 0.18
_exptl_crystal_size_mid 0.17
_exptl_crystal_size_min 0.09
_refine_diff_density_max 0.679
_refine_diff_density_min -0.404
_refine_diff_density_rms 0.071
_refine_ls_extinction_method none
_refine_ls_goodness_of_fit_ref 1.031
_refine_ls_hydrogen_treatment constr
_refine_ls_matrix_type full
_refine_ls_number_parameters 234
_refine_ls_number_reflns 4415
_refine_ls_number_restraints 0
_refine_ls_restrained_S_all 1.031
_refine_ls_R_factor_all 0.0624
_refine_ls_R_factor_gt 0.0444
_refine_ls_shift/su_max 0.000
_refine_ls_shift/su_mean 0.000
_refine_ls_structure_factor_coef Fsqd
_refine_ls_weighting_details 'w=1/[\s^2^(Fo^2^)+(0.0506P)^2^+5.4706P] where P=(Fo^2^+2Fc^2^)/3'
_refine_ls_weighting_scheme calc
_refine_ls_wR_factor_gt 0.1047
_refine_ls_wR_factor_ref 0.1137
_reflns_Friedel_coverage 0.000
_reflns_number_gt 3482
_reflns_number_total 4415
_reflns_threshold_expression 'I > 2\s(I)'
_cod_data_source_file c5dt03742e2.cif
_cod_data_source_block km345
_cod_depositor_comments 'Adding full bibliography for 7036871.cif.'
_cod_database_code 7036871
_shelx_space_group_comment
;
The symmetry employed for this shelxl refinement is uniquely defined
by the following loop, which should always be used as a source of
symmetry information in preference to the above space-group names.
They are only intended as comments.
;
_shelxl_version_number 2014/6

loop_
_space_group_symop_operation_xyz
'x, y, z'
'-x+1/2, -y, z+1/2'
'-x, y+1/2, -z+1/2'
'x+1/2, -y+1/2, -z'
'-x, -y, -z'
'x-1/2, y, -z-1/2'
'x, -y-1/2, z-1/2'
'-x-1/2, y-1/2, z'

loop_
_atom_site_label
_atom_site_type_symbol
_atom_site_fract_x
_atom_site_fract_y
_atom_site_fract_z
_atom_site_U_iso_or_equiv
_atom_site_adp_type
_atom_site_occupancy
_atom_site_site_symmetry_order
_atom_site_calc_flag
_atom_site_refinement_flags_posn
_atom_site_refinement_flags_adp
Cl1 Cl 0.45107(4) 0.69406(4) 0.57108(4) 0.02216(16) Uani 1 1 d . .
Cl2 Cl 0.48625(4) 0.88711(4) 0.53315(4) 0.02592(17) Uani 1 1 d . .
S1 S 0.47886(4) 0.82496(4) 0.73037(4) 0.02273(17) Uani 1 1 d . .
Si1 Si 0.50908(4) 0.79853(4) 0.61981(4) 0.01425(16) Uani 1 1 d . .
N1 N 0.67240(12) 0.72143(12) 0.63224(11) 0.0115(4) Uani 1 1 d . .
C1 C 0.62879(15) 0.78876(15) 0.62298(14) 0.0144(5) Uani 1 1 d . .
C2 C 0.68560(16) 0.86545(16) 0.62886(16) 0.0204(6) Uani 1 1 d . .
C3 C 0.76195(17) 0.83025(17) 0.67235(17) 0.0234(6) Uani 1 1 d . .
H3A H 0.8134 0.8564 0.6522 0.028 Uiso 1 1 calc R U
H3B H 0.7577 0.8419 0.7293 0.028 Uiso 1 1 calc R U
C4 C 0.76369(15) 0.73632(16) 0.65777(15) 0.0159(5) Uani 1 1 d . .
C5 C 0.70576(19) 0.89319(19) 0.54424(18) 0.0294(7) Uani 1 1 d . .
H5A H 0.7329 0.8473 0.5161 0.044 Uiso 1 1 calc R U
H5B H 0.7429 0.9415 0.5457 0.044 Uiso 1 1 calc R U
H5C H 0.6543 0.9083 0.5171 0.044 Uiso 1 1 calc R U
C6 C 0.65096(19) 0.94027(17) 0.67293(18) 0.0288(7) Uani 1 1 d . .
H6A H 0.6941 0.9830 0.6778 0.043 Uiso 1 1 calc R U
H6B H 0.6329 0.9229 0.7254 0.043 Uiso 1 1 calc R U
H6C H 0.6035 0.9631 0.6440 0.043 Uiso 1 1 calc R U
C7 C 0.82511(17) 0.7079(2) 0.59565(16) 0.0271(6) Uani 1 1 d . .
H7A H 0.8158 0.6488 0.5839 0.041 Uiso 1 1 calc R U
H7B H 0.8818 0.7156 0.6152 0.041 Uiso 1 1 calc R U
H7C H 0.8173 0.7410 0.5478 0.041 Uiso 1 1 calc R U
C8 C 0.78305(17) 0.68928(18) 0.73359(15) 0.0228(6) Uani 1 1 d . .
H8A H 0.7803 0.6291 0.7238 0.034 Uiso 1 1 calc R U
H8B H 0.7424 0.7044 0.7740 0.034 Uiso 1 1 calc R U
H8C H 0.8389 0.7041 0.7517 0.034 Uiso 1 1 calc R U
C9 C 0.64256(14) 0.63712(14) 0.61320(14) 0.0116(5) Uani 1 1 d . .
C10 C 0.60966(14) 0.58549(15) 0.67210(14) 0.0132(5) Uani 1 1 d . .
C11 C 0.58097(15) 0.50678(15) 0.64941(15) 0.0160(5) Uani 1 1 d . .
H11 H 0.5596 0.4699 0.6881 0.019 Uiso 1 1 calc R U
C12 C 0.58304(16) 0.48154(16) 0.57168(16) 0.0195(5) Uani 1 1 d . .
H12 H 0.5625 0.4281 0.5575 0.023 Uiso 1 1 calc R U
C13 C 0.61481(16) 0.53372(16) 0.51475(15) 0.0174(5) Uani 1 1 d . .
H13 H 0.6156 0.5156 0.4616 0.021 Uiso 1 1 calc R U
C14 C 0.64579(15) 0.61250(15) 0.53326(14) 0.0139(5) Uani 1 1 d . .
C15 C 0.59840(16) 0.60965(16) 0.75827(14) 0.0164(5) Uani 1 1 d . .
H15 H 0.6183 0.6682 0.7657 0.020 Uiso 1 1 calc R U
C16 C 0.50662(18) 0.60508(19) 0.78179(17) 0.0264(6) Uani 1 1 d . .
H16A H 0.4738 0.6408 0.7468 0.040 Uiso 1 1 calc R U
H16B H 0.5002 0.6242 0.8361 0.040 Uiso 1 1 calc R U
H16C H 0.4872 0.5474 0.7774 0.040 Uiso 1 1 calc R U
C17 C 0.64798(19) 0.55208(18) 0.81300(15) 0.0255(6) Uani 1 1 d . .
H17A H 0.6259 0.4953 0.8095 0.038 Uiso 1 1 calc R U
H17B H 0.6432 0.5721 0.8672 0.038 Uiso 1 1 calc R U
H17C H 0.7065 0.5522 0.7972 0.038 Uiso 1 1 calc R U
C18 C 0.67802(16) 0.66696(17) 0.46683(14) 0.0179(5) Uani 1 1 d . .
H18 H 0.7032 0.7181 0.4906 0.022 Uiso 1 1 calc R U
C19 C 0.74580(19) 0.62206(19) 0.41932(16) 0.0261(6) Uani 1 1 d . .
H19A H 0.7210 0.5759 0.3898 0.039 Uiso 1 1 calc R U
H19B H 0.7881 0.6003 0.4552 0.039 Uiso 1 1 calc R U
H19C H 0.7715 0.6614 0.3826 0.039 Uiso 1 1 calc R U
C20 C 0.60750(19) 0.6946(2) 0.41212(16) 0.0273(6) Uani 1 1 d . .
H20A H 0.6299 0.7310 0.3709 0.041 Uiso 1 1 calc R U
H20B H 0.5657 0.7252 0.4425 0.041 Uiso 1 1 calc R U
H20C H 0.5819 0.6455 0.3880 0.041 Uiso 1 1 calc R U

loop_
_atom_site_aniso_label
_atom_site_aniso_U_11
_atom_site_aniso_U_22
_atom_site_aniso_U_33
_atom_site_aniso_U_23
_atom_site_aniso_U_13
_atom_site_aniso_U_12
Cl1 0.0213(3) 0.0188(3) 0.0264(3) -0.0047(3) -0.0016(3) -0.0029(3)
Cl2 0.0227(3) 0.0216(3) 0.0334(4) 0.0084(3) -0.0073(3) -0.0004(3)
S1 0.0259(4) 0.0192(3) 0.0231(3) -0.0074(3) 0.0069(3) -0.0012(3)
Si1 0.0107(3) 0.0129(3) 0.0191(3) -0.0020(3) -0.0011(3) 0.0009(3)
N1 0.0099(10) 0.0110(10) 0.0137(9) 0.0008(8) 0.0005(8) -0.0014(8)
C1 0.0161(12) 0.0118(12) 0.0155(11) -0.0014(9) 0.0017(9) 0.0001(10)
C2 0.0151(13) 0.0126(12) 0.0335(14) 0.0031(11) -0.0036(11) -0.0032(10)
C3 0.0189(14) 0.0184(14) 0.0330(15) 0.0005(11) -0.0040(11) -0.0044(11)
C4 0.0090(12) 0.0157(13) 0.0232(12) 0.0014(10) -0.0013(10) -0.0024(9)
C5 0.0269(16) 0.0249(15) 0.0365(16) 0.0087(13) -0.0002(13) -0.0067(13)
C6 0.0299(16) 0.0128(13) 0.0437(17) -0.0044(12) -0.0092(14) -0.0030(12)
C7 0.0144(14) 0.0405(18) 0.0262(14) -0.0016(12) 0.0013(11) 0.0029(13)
C8 0.0171(13) 0.0266(15) 0.0248(14) -0.0004(11) -0.0038(11) -0.0019(11)
C9 0.0096(11) 0.0080(11) 0.0171(11) -0.0013(9) -0.0010(9) 0.0007(9)
C10 0.0080(11) 0.0129(12) 0.0186(12) 0.0006(9) 0.0002(9) 0.0022(9)
C11 0.0142(12) 0.0102(12) 0.0237(12) 0.0031(10) -0.0015(10) 0.0007(9)
C12 0.0165(13) 0.0115(12) 0.0306(14) -0.0043(10) -0.0061(11) 0.0006(10)
C13 0.0169(13) 0.0148(13) 0.0205(12) -0.0053(10) -0.0045(10) 0.0047(10)
C14 0.0107(11) 0.0143(12) 0.0168(12) 0.0001(9) -0.0019(9) 0.0043(10)
C15 0.0166(13) 0.0151(12) 0.0175(12) 0.0019(10) 0.0041(10) -0.0016(10)
C16 0.0216(14) 0.0258(15) 0.0317(15) 0.0000(12) 0.0130(12) -0.0028(12)
C17 0.0335(17) 0.0252(15) 0.0179(13) 0.0068(11) -0.0019(11) -0.0002(12)
C18 0.0173(13) 0.0219(13) 0.0145(12) -0.0009(10) 0.0009(10) 0.0011(11)
C19 0.0256(15) 0.0322(16) 0.0204(13) -0.0020(11) 0.0065(11) 0.0059(13)
C20 0.0268(15) 0.0368(17) 0.0181(13) 0.0094(12) -0.0004(11) 0.0063(13)

loop_
_atom_type_symbol
_atom_type_description
_atom_type_scat_dispersion_real
_atom_type_scat_dispersion_imag
_atom_type_scat_source
C C 0.0006 0.0007 'International Tables Vol C Tables 4.2.6.8 and 6.1.1.4'
H H 0.0000 0.0000 'International Tables Vol C Tables 4.2.6.8 and 6.1.1.4'
N N 0.0017 0.0014 'International Tables Vol C Tables 4.2.6.8 and 6.1.1.4'
Si Si 0.0381 0.0312 'International Tables Vol C Tables 4.2.6.8 and 6.1.1.4'
S S 0.0611 0.0554 'International Tables Vol C Tables 4.2.6.8 and 6.1.1.4'
Cl Cl 0.0749 0.0715 'International Tables Vol C Tables 4.2.6.8 and 6.1.1.4'

loop_
_geom_angle_atom_site_label_1
_geom_angle_atom_site_label_2
_geom_angle_atom_site_label_3
_geom_angle
C1 Si1 S1 103.58(8)
C1 Si1 Cl2 104.55(8)
S1 Si1 Cl2 118.79(5)
C1 Si1 Cl1 113.07(8)
S1 Si1 Cl1 115.89(4)
Cl2 Si1 Cl1 100.79(5)
C1 N1 C9 124.1(2)
C1 N1 C4 114.8(2)
C9 N1 C4 120.85(18)
N1 C1 C2 109.6(2)
N1 C1 Si1 127.60(18)
C2 C1 Si1 122.05(18)
C6 C2 C1 116.4(2)
C6 C2 C5 108.1(2)
C1 C2 C5 107.2(2)
C6 C2 C3 110.2(2)
C1 C2 C3 102.3(2)
C5 C2 C3 112.7(2)
C4 C3 C2 107.3(2)
C4 C3 H3A 110.2
C2 C3 H3A 110.2
C4 C3 H3B 110.2
C2 C3 H3B 110.2
H3A C3 H3B 108.5
C7 C4 C3 114.9(2)
C7 C4 C8 107.9(2)
C3 C4 C8 110.7(2)
C7 C4 N1 112.1(2)
C3 C4 N1 100.36(19)
C8 C4 N1 110.73(19)
C2 C5 H5A 109.5
C2 C5 H5B 109.5
H5A C5 H5B 109.5
C2 C5 H5C 109.5
H5A C5 H5C 109.5
H5B C5 H5C 109.5
C2 C6 H6A 109.5
C2 C6 H6B 109.5
H6A C6 H6B 109.5
C2 C6 H6C 109.5
H6A C6 H6C 109.5
H6B C6 H6C 109.5
C4 C7 H7A 109.5
C4 C7 H7B 109.5
H7A C7 H7B 109.5
C4 C7 H7C 109.5
H7A C7 H7C 109.5
H7B C7 H7C 109.5
C4 C8 H8A 109.5
C4 C8 H8B 109.5
H8A C8 H8B 109.5
C4 C8 H8C 109.5
H8A C8 H8C 109.5
H8B C8 H8C 109.5
C10 C9 C14 122.3(2)
C10 C9 N1 120.5(2)
C14 C9 N1 117.1(2)
C11 C10 C9 117.4(2)
C11 C10 C15 117.0(2)
C9 C10 C15 125.5(2)
C12 C11 C10 121.3(2)
C12 C11 H11 119.3
C10 C11 H11 119.3
C13 C12 C11 120.2(2)
C13 C12 H12 119.9
C11 C12 H12 119.9
C12 C13 C14 121.6(2)
C12 C13 H13 119.2
C14 C13 H13 119.2
C13 C14 C9 117.1(2)
C13 C14 C18 118.3(2)
C9 C14 C18 124.5(2)
C10 C15 C16 110.7(2)
C10 C15 C17 111.6(2)
C16 C15 C17 108.3(2)
C10 C15 H15 108.7
C16 C15 H15 108.7
C17 C15 H15 108.7
C15 C16 H16A 109.5
C15 C16 H16B 109.5
H16A C16 H16B 109.5
C15 C16 H16C 109.5
H16A C16 H16C 109.5
H16B C16 H16C 109.5
C15 C17 H17A 109.5
C15 C17 H17B 109.5
H17A C17 H17B 109.5
C15 C17 H17C 109.5
H17A C17 H17C 109.5
H17B C17 H17C 109.5
C14 C18 C20 111.4(2)
C14 C18 C19 111.4(2)
C20 C18 C19 110.0(2)
C14 C18 H18 108.0
C20 C18 H18 108.0
C19 C18 H18 108.0
C18 C19 H19A 109.5
C18 C19 H19B 109.5
H19A C19 H19B 109.5
C18 C19 H19C 109.5
H19A C19 H19C 109.5
H19B C19 H19C 109.5
C18 C20 H20A 109.5
C18 C20 H20B 109.5
H20A C20 H20B 109.5
C18 C20 H20C 109.5
H20A C20 H20C 109.5
H20B C20 H20C 109.5

loop_
_geom_bond_atom_site_label_1
_geom_bond_atom_site_label_2
_geom_bond_distance
Cl1 Si1 2.0904(11)
Cl2 Si1 2.0806(11)
S1 Si1 1.9895(10)
Si1 C1 1.936(3)
N1 C1 1.298(3)
N1 C9 1.471(3)
N1 C4 1.553(3)
C1 C2 1.537(3)
C2 C6 1.521(4)
C2 C5 1.542(4)
C2 C3 1.543(4)
C3 C4 1.527(4)
C3 H3A 0.9900
C3 H3B 0.9900
C4 C7 1.518(4)
C4 C8 1.527(4)
C5 H5A 0.9800
C5 H5B 0.9800
C5 H5C 0.9800
C6 H6A 0.9800
C6 H6B 0.9800
C6 H6C 0.9800
C7 H7A 0.9800
C7 H7B 0.9800
C7 H7C 0.9800
C8 H8A 0.9800
C8 H8B 0.9800
C8 H8C 0.9800
C9 C10 1.404(3)
C9 C14 1.417(3)
C10 C11 1.399(3)
C10 C15 1.528(3)
C11 C12 1.384(4)
C11 H11 0.9500
C12 C13 1.379(4)
C12 H12 0.9500
C13 C14 1.395(4)
C13 H13 0.9500
C14 C18 1.520(3)
C15 C16 1.534(4)
C15 C17 1.536(4)
C15 H15 1.0000
C16 H16A 0.9800
C16 H16B 0.9800
C16 H16C 0.9800
C17 H17A 0.9800
C17 H17B 0.9800
C17 H17C 0.9800
C18 C20 1.535(4)
C18 C19 1.538(4)
C18 H18 1.0000
C19 H19A 0.9800
C19 H19B 0.9800
C19 H19C 0.9800
C20 H20A 0.9800
C20 H20B 0.9800
C20 H20C 0.9800
